data_4071800
loop_
_publ_author_name
'Shibue, Mayuko'
'Hirotsu, Masakazu'
'Nishioka, Takanori'
'Kinoshita, Isamu'

_publ_section_title
;
 Ruthenium and Rhodium Complexes with Thiolate-Containing Pincer Ligands
 Produced by C&#x2212;S Bond Cleavage of Pyridyl-Substituted
 Dibenzothiophenes
;
_journal_issue 17
_journal_name_full Organometallics
_journal_page_first 4475
_journal_paper_doi 10.1021/om8003916
_journal_volume 27
_journal_year 2008
_chemical_formula_moiety 'C38 H22 Cl4 N2 O4 Rh4 S2, C7 H8'
_chemical_formula_sum 'C45 H30 Cl4 N2 O4 Rh4 S2'
_chemical_formula_weight 1280.30
_space_group_IT_number 2
_symmetry_cell_setting triclinic
_symmetry_Int_Tables_number 2
_symmetry_space_group_name_Hall '-P 1'
_symmetry_space_group_name_H-M 'P -1'
_audit_creation_date 2007-10-09
_audit_creation_method 'by CrystalStructure 3.8'
_cell_angle_alpha 77.245(14)
_cell_angle_beta 70.566(13)
_cell_angle_gamma 70.183(13)
_cell_formula_units_Z 2
_cell_length_a 10.4989(11)
_cell_length_b 15.479(2)
_cell_length_c 15.746(2)
_cell_measurement_reflns_used 6602
_cell_measurement_temperature 193.1
_cell_measurement_theta_max 27.5
_cell_measurement_theta_min 4.0
_cell_volume 2253.3(5)
_computing_cell_refinement CrystalClear
_computing_data_collection CrystalClear
_computing_data_reduction CrystalStructure
_computing_publication_material 'CrystalStructure 3.8'
_computing_structure_refinement CRYSTALS
_computing_structure_solution SIR97
_diffrn_detector_area_resol_mean 7.31
_diffrn_measured_fraction_theta_full 0.942
_diffrn_measured_fraction_theta_max 0.942
_diffrn_measurement_device_type 'Rigaku Mercury'
_diffrn_measurement_method \w
_diffrn_radiation_type 'Mo K\a'
_diffrn_radiation_wavelength 0.71070
_diffrn_reflns_av_R_equivalents 0.051
_diffrn_reflns_limit_h_max 13
_diffrn_reflns_limit_h_min -13
_diffrn_reflns_limit_k_max 20
_diffrn_reflns_limit_k_min -17
_diffrn_reflns_limit_l_max 20
_diffrn_reflns_limit_l_min -20
_diffrn_reflns_number 22356
_diffrn_reflns_theta_full 27.48
_diffrn_reflns_theta_max 27.48
_exptl_absorpt_coefficient_mu 1.811
_exptl_absorpt_correction_T_max 0.930
_exptl_absorpt_correction_T_min 0.723
_exptl_absorpt_correction_type multi-scan
_exptl_absorpt_process_details 'Jacobson, R. (1998) Private communication'
_exptl_crystal_colour orange
_exptl_crystal_density_diffrn 1.887
_exptl_crystal_density_method 'not measured'
_exptl_crystal_description needle
_exptl_crystal_F_000 1252.00
_exptl_crystal_size_max 0.25
_exptl_crystal_size_mid 0.04
_exptl_crystal_size_min 0.04
_refine_diff_density_max 2.11
_refine_diff_density_min -1.62
_refine_ls_extinction_method none
_refine_ls_goodness_of_fit_ref 1.005
_refine_ls_hydrogen_treatment refall
_refine_ls_number_parameters 591
_refine_ls_number_reflns 9742
_refine_ls_R_factor_gt 0.0568
_refine_ls_shift/su_max 0.0002
_refine_ls_structure_factor_coef Fsqd
_refine_ls_weighting_details 'w = 1/[0.0004Fo^2^ + 1.0000\s(Fo^2^)]/(4Fo^2^)'
_refine_ls_weighting_scheme calc
_refine_ls_wR_factor_ref 0.1202
_reflns_number_gt 6012
_reflns_number_total 9742
_reflns_threshold_expression F^2^>2.0\s(F^2^)
_cod_data_source_file om8003916_si_001.cif
_cod_data_source_block 6
_cod_original_cell_volume 2253.4(5)
_cod_original_formula_sum 'C45 H30 Cl4 N2 O4 Rh4 S2 '
_cod_database_code 4071800

loop_
_symmetry_equiv_pos_site_id
_symmetry_equiv_pos_as_xyz
1 +X,+Y,+Z
2 -X,-Y,-Z

loop_
_atom_site_label
_atom_site_type_symbol
_atom_site_fract_x
_atom_site_fract_y
_atom_site_fract_z
_atom_site_U_iso_or_equiv
_atom_site_adp_type
_atom_site_occupancy
_atom_site_symmetry_multiplicity
_atom_site_calc_flag
_atom_site_refinement_flags
Rh(1) Rh -0.11557(6) 0.50447(4) 0.44209(4) 0.02121(14) Uani 1.00 1 d .
Rh(2) Rh 0.01900(7) 0.47621(4) 0.20534(4) 0.03383(18) Uani 1.00 1 d .
Rh(3) Rh 0.33122(6) -0.00456(4) 0.05790(4) 0.02123(14) Uani 1.00 1 d .
Rh(4) Rh 0.20054(7) 0.02383(4) 0.29474(4) 0.03391(18) Uani 1.00 1 d .
Cl(1) Cl 0.0030(2) 0.58876(13) 0.29070(12) 0.0314(5) Uani 1.00 1 d .
Cl(2) Cl -0.1214(2) 0.41175(14) 0.33739(12) 0.0347(5) Uani 1.00 1 d .
Cl(3) Cl 0.3827(2) -0.08887(13) 0.20929(12) 0.0314(4) Uani 1.00 1 d .
Cl(4) Cl 0.1285(2) 0.08824(14) 0.16244(12) 0.0344(5) Uani 1.00 1 d .
S(1) S 0.10340(19) 0.41623(12) 0.45425(11) 0.0234(4) Uani 1.00 1 d .
S(2) S 0.47397(19) 0.08398(12) 0.04586(11) 0.0239(4) Uani 1.00 1 d .
O(1) O 0.1989(11) 0.5604(5) 0.0422(5) 0.111(3) Uani 1.00 1 d .
O(2) O 0.0239(10) 0.3346(6) 0.1021(5) 0.099(3) Uani 1.00 1 d .
O(3) O 0.3009(11) -0.0602(5) 0.4577(5) 0.105(3) Uani 1.00 1 d .
O(4) O -0.0398(9) 0.1654(5) 0.3978(5) 0.095(2) Uani 1.00 1 d .
N(1) N -0.3141(6) 0.5919(4) 0.4476(4) 0.0293(17) Uani 1.00 1 d .
N(2) N 0.2247(6) -0.0916(4) 0.0518(3) 0.0264(16) Uani 1.00 1 d .
C(1) C -0.3491(8) 0.6673(5) 0.3894(5) 0.039(2) Uani 1.00 1 d .
C(2) C -0.4823(9) 0.7277(6) 0.4048(6) 0.046(2) Uani 1.00 1 d .
C(3) C -0.5838(9) 0.7120(6) 0.4826(7) 0.049(2) Uani 1.00 1 d .
C(4) C -0.5486(8) 0.6348(5) 0.5429(6) 0.042(2) Uani 1.00 1 d .
C(5) C -0.4135(8) 0.5738(5) 0.5255(5) 0.032(2) Uani 1.00 1 d .
C(6) C -0.3629(8) 0.4871(5) 0.5816(4) 0.029(2) Uani 1.00 1 d .
C(7) C -0.4511(9) 0.4559(6) 0.6605(5) 0.044(2) Uani 1.00 1 d .
C(8) C -0.3994(10) 0.3737(6) 0.7091(5) 0.048(2) Uani 1.00 1 d .
C(9) C -0.2617(10) 0.3216(6) 0.6766(5) 0.043(2) Uani 1.00 1 d .
C(10) C -0.1716(8) 0.3494(5) 0.5947(4) 0.028(2) Uani 1.00 1 d .
C(11) C -0.2196(7) 0.4369(4) 0.5493(4) 0.0247(18) Uani 1.00 1 d .
C(12) C 0.0945(8) 0.3046(5) 0.5107(5) 0.031(2) Uani 1.00 1 d .
C(13) C -0.0288(8) 0.2822(5) 0.5652(4) 0.029(2) Uani 1.00 1 d .
C(14) C -0.0117(10) 0.1863(5) 0.5944(5) 0.038(2) Uani 1.00 1 d .
C(15) C 0.1150(10) 0.1197(5) 0.5767(6) 0.046(2) Uani 1.00 1 d .
C(16) C 0.2361(9) 0.1447(5) 0.5264(5) 0.041(2) Uani 1.00 1 d .
C(17) C 0.2259(9) 0.2373(5) 0.4927(5) 0.038(2) Uani 1.00 1 d .
C(18) C 0.1288(13) 0.5279(6) 0.1037(7) 0.068(3) Uani 1.00 1 d .
C(19) C 0.0250(11) 0.3888(6) 0.1407(6) 0.055(2) Uani 1.00 1 d .
C(20) C 0.2082(9) -0.1670(5) 0.1095(5) 0.036(2) Uani 1.00 1 d .
C(21) C 0.1496(9) -0.2277(6) 0.0947(6) 0.048(2) Uani 1.00 1 d .
C(22) C 0.1109(8) -0.2112(5) 0.0163(6) 0.044(2) Uani 1.00 1 d .
C(23) C 0.1289(9) -0.1351(5) -0.0437(6) 0.044(2) Uani 1.00 1 d .
C(24) C 0.1854(7) -0.0739(5) -0.0255(5) 0.0283(19) Uani 1.00 1 d .
C(25) C 0.2070(7) 0.0122(5) -0.0814(4) 0.0287(19) Uani 1.00 1 d .
C(26) C 0.1641(9) 0.0433(5) -0.1591(5) 0.041(2) Uani 1.00 1 d .
C(27) C 0.1828(9) 0.1251(6) -0.2085(5) 0.046(2) Uani 1.00 1 d .
C(28) C 0.2366(9) 0.1790(6) -0.1776(5) 0.045(2) Uani 1.00 1 d .
C(29) C 0.2738(7) 0.1508(5) -0.0949(4) 0.0291(19) Uani 1.00 1 d .
C(30) C 0.2677(7) 0.0631(4) -0.0502(4) 0.0252(18) Uani 1.00 1 d .
C(31) C 0.4096(8) 0.1961(4) -0.0119(4) 0.0278(18) Uani 1.00 1 d .
C(32) C 0.3187(8) 0.2176(5) -0.0646(4) 0.0297(19) Uani 1.00 1 d .
C(33) C 0.2693(8) 0.3125(5) -0.0945(5) 0.039(2) Uani 1.00 1 d .
C(34) C 0.3124(9) 0.3786(6) -0.0763(6) 0.049(2) Uani 1.00 1 d .
C(35) C 0.4072(10) 0.3546(5) -0.0265(6) 0.047(2) Uani 1.00 1 d .
C(36) C 0.4541(9) 0.2637(5) 0.0069(5) 0.040(2) Uani 1.00 1 d .
C(37) C 0.2586(12) -0.0283(6) 0.3963(6) 0.062(3) Uani 1.00 1 d .
C(38) C 0.0536(11) 0.1121(6) 0.3589(6) 0.060(3) Uani 1.00 1 d .
C(39) C 0.682(2) 0.1770(18) 0.2836(13) 0.139(9) Uani 1.00 1 d .
C(40) C 0.716(3) 0.258(2) 0.2466(18) 0.166(11) Uani 1.00 1 d .
C(41) C 0.618(4) 0.331(2) 0.2181(17) 0.226(16) Uani 1.00 1 d .
C(42) C 0.486(4) 0.346(3) 0.213(2) 0.26(2) Uani 1.00 1 d .
C(43) C 0.466(2) 0.247(2) 0.2495(15) 0.145(9) Uani 1.00 1 d .
C(44) C 0.558(2) 0.170(2) 0.2799(16) 0.157(11) Uani 1.00 1 d .
C(45) C 0.335(3) 0.257(3) 0.2483(18) 0.204(17) Uani 0.60 1 d P
C(46) C 0.504(7) 0.119(3) 0.297(3) 0.23(2) Uani 0.40 1 d P
H(1) H -0.2790 0.6792 0.3356 0.044 Uiso 1.00 1 c R
H(2) H -0.5040 0.7800 0.3618 0.052 Uiso 1.00 1 c R
H(3) H -0.6766 0.7534 0.4948 0.056 Uiso 1.00 1 c R
H(4) H -0.6180 0.6230 0.5973 0.047 Uiso 1.00 1 c R
H(5) H -0.5468 0.4912 0.6810 0.049 Uiso 1.00 1 c R
H(6) H -0.4580 0.3526 0.7646 0.057 Uiso 1.00 1 c R
H(7) H -0.2266 0.2650 0.7111 0.051 Uiso 1.00 1 c R
H(8) H -0.0934 0.1674 0.6283 0.051 Uiso 1.00 1 c R
H(9) H 0.1202 0.0567 0.5986 0.057 Uiso 1.00 1 c R
H(10) H 0.3253 0.0992 0.5152 0.048 Uiso 1.00 1 c R
H(11) H 0.3083 0.2549 0.4575 0.043 Uiso 1.00 1 c R
H(12) H 0.2380 -0.1793 0.1628 0.044 Uiso 1.00 1 c R
H(13) H 0.1363 -0.2797 0.1379 0.062 Uiso 1.00 1 c R
H(14) H 0.0717 -0.2524 0.0039 0.056 Uiso 1.00 1 c R
H(15) H 0.1031 -0.1237 -0.0984 0.057 Uiso 1.00 1 c R
H(16) H 0.1219 0.0084 -0.1784 0.053 Uiso 1.00 1 c R
H(17) H 0.1589 0.1452 -0.2642 0.053 Uiso 1.00 1 c R
H(18) H 0.2488 0.2356 -0.2125 0.051 Uiso 1.00 1 c R
H(19) H 0.2030 0.3312 -0.1287 0.036 Uiso 1.00 1 c R
H(20) H 0.2764 0.4416 -0.0983 0.048 Uiso 1.00 1 c R
H(21) H 0.4397 0.4002 -0.0154 0.052 Uiso 1.00 1 c R
H(22) H 0.5174 0.2463 0.0432 0.047 Uiso 1.00 1 c R
H(23) H 0.7395 0.1230 0.3096 0.165 Uiso 1.00 1 c R
H(24) H 0.8056 0.2574 0.2478 0.209 Uiso 1.00 1 c R
H(25) H 0.6565 0.3812 0.1936 0.257 Uiso 1.00 1 c R
H(26) H 0.4239 0.4023 0.1930 0.339 Uiso 1.00 1 c R
H(27) H 0.3365 0.2449 0.1914 0.210 Uiso 0.60 1 c R
H(28) H 0.2952 0.2155 0.2954 0.210 Uiso 0.60 1 c R
H(29) H 0.2787 0.3190 0.2577 0.210 Uiso 0.60 1 c R
H(30) H 0.4470 0.1207 0.3585 0.261 Uiso 0.40 1 c R
H(31) H 0.4457 0.1292 0.2587 0.261 Uiso 0.40 1 c R
H(32) H 0.5718 0.0600 0.2911 0.261 Uiso 0.40 1 c R

loop_
_atom_site_aniso_label
_atom_site_aniso_U_11
_atom_site_aniso_U_22
_atom_site_aniso_U_33
_atom_site_aniso_U_12
_atom_site_aniso_U_13
_atom_site_aniso_U_23
Rh(1) 0.0226(3) 0.0228(2) 0.0148(2) -0.0066(2) -0.0029(2) 0.0008(2)
Rh(2) 0.0396(4) 0.0321(3) 0.0216(3) -0.0101(3) 0.0024(2) -0.0046(2)
Rh(3) 0.0263(3) 0.0229(2) 0.0145(2) -0.0083(2) -0.0069(2) 0.0014(2)
Rh(4) 0.0473(4) 0.0322(3) 0.0222(3) -0.0078(3) -0.0127(3) -0.0045(2)
Cl(1) 0.0409(11) 0.0347(10) 0.0189(8) -0.0188(9) -0.0042(7) 0.0023(7)
Cl(2) 0.0385(11) 0.0453(11) 0.0243(9) -0.0233(9) -0.0011(8) -0.0060(8)
Cl(3) 0.0353(10) 0.0335(10) 0.0203(8) -0.0051(8) -0.0095(7) 0.0019(7)
Cl(4) 0.0319(10) 0.0414(11) 0.0258(9) -0.0003(8) -0.0121(8) -0.0065(8)
S(1) 0.0253(9) 0.0233(8) 0.0181(8) -0.0047(7) -0.0041(7) -0.0020(6)
S(2) 0.0299(10) 0.0238(8) 0.0188(8) -0.0101(7) -0.0065(7) -0.0011(7)
O(1) 0.170(9) 0.049(4) 0.065(5) -0.052(5) 0.056(5) -0.018(4)
O(2) 0.141(8) 0.098(6) 0.063(5) -0.069(6) 0.023(5) -0.047(4)
O(3) 0.185(9) 0.052(4) 0.067(5) 0.032(5) -0.081(6) -0.020(4)
O(4) 0.102(6) 0.093(6) 0.056(5) 0.042(5) -0.029(4) -0.043(4)
N(1) 0.027(3) 0.029(3) 0.030(3) -0.006(2) -0.006(2) -0.003(2)
N(2) 0.029(3) 0.027(3) 0.025(3) -0.008(2) -0.011(2) 0.000(2)
C(1) 0.032(4) 0.040(4) 0.039(4) 0.003(3) -0.014(3) -0.006(3)
C(2) 0.043(5) 0.042(5) 0.045(5) -0.002(4) -0.018(4) 0.005(4)
C(3) 0.027(4) 0.038(5) 0.074(6) 0.004(3) -0.014(4) -0.014(4)
C(4) 0.026(4) 0.044(5) 0.047(5) -0.010(3) 0.005(3) -0.013(4)
C(5) 0.031(4) 0.034(4) 0.035(4) -0.016(3) -0.002(3) -0.011(3)
C(6) 0.034(4) 0.027(3) 0.024(3) -0.012(3) -0.003(3) -0.004(3)
C(7) 0.045(5) 0.052(5) 0.026(4) -0.025(4) 0.012(3) -0.007(3)
C(8) 0.060(6) 0.064(6) 0.019(4) -0.039(5) 0.008(4) 0.006(4)
C(9) 0.059(6) 0.041(5) 0.028(4) -0.030(4) -0.007(4) 0.013(3)
C(10) 0.036(4) 0.032(4) 0.015(3) -0.014(3) -0.002(3) -0.001(3)
C(11) 0.034(4) 0.022(3) 0.017(3) -0.005(3) -0.008(3) -0.003(2)
C(12) 0.041(4) 0.024(3) 0.031(4) -0.007(3) -0.018(3) -0.000(3)
C(13) 0.047(5) 0.033(4) 0.015(3) -0.021(3) -0.011(3) 0.003(3)
C(14) 0.072(6) 0.025(4) 0.029(4) -0.019(4) -0.029(4) 0.004(3)
C(15) 0.072(6) 0.021(4) 0.049(5) -0.009(4) -0.032(5) 0.005(3)
C(16) 0.052(5) 0.021(4) 0.046(5) 0.008(3) -0.026(4) -0.010(3)
C(17) 0.045(5) 0.030(4) 0.034(4) -0.000(3) -0.013(4) -0.005(3)
C(18) 0.109(9) 0.030(5) 0.048(6) -0.023(5) 0.009(6) -0.014(4)
C(19) 0.073(7) 0.051(5) 0.028(4) -0.028(5) 0.013(4) -0.007(4)
C(20) 0.051(5) 0.031(4) 0.029(4) -0.015(4) -0.015(3) 0.002(3)
C(21) 0.055(6) 0.049(5) 0.050(5) -0.032(4) -0.007(4) -0.008(4)
C(22) 0.034(4) 0.035(4) 0.071(6) -0.013(4) -0.015(4) -0.017(4)
C(23) 0.049(5) 0.041(5) 0.053(5) -0.011(4) -0.023(4) -0.016(4)
C(24) 0.012(3) 0.037(4) 0.033(4) 0.003(3) -0.007(3) -0.013(3)
C(25) 0.030(4) 0.031(4) 0.020(3) 0.002(3) -0.015(3) 0.001(3)
C(26) 0.056(5) 0.041(4) 0.037(4) -0.011(4) -0.030(4) -0.004(3)
C(27) 0.048(5) 0.054(5) 0.031(4) -0.001(4) -0.023(4) 0.000(4)
C(28) 0.058(5) 0.040(4) 0.029(4) -0.009(4) -0.017(4) 0.010(3)
C(29) 0.028(4) 0.028(3) 0.022(3) 0.001(3) -0.007(3) 0.001(3)
C(30) 0.030(4) 0.028(3) 0.014(3) -0.004(3) -0.008(3) -0.002(2)
C(31) 0.036(4) 0.018(3) 0.020(3) -0.007(3) 0.002(3) 0.001(2)
C(32) 0.030(4) 0.028(3) 0.020(3) -0.007(3) 0.001(3) 0.002(3)
C(33) 0.038(4) 0.026(4) 0.028(4) 0.004(3) 0.006(3) 0.002(3)
C(34) 0.048(5) 0.031(4) 0.041(5) -0.003(4) 0.010(4) 0.000(3)
C(35) 0.057(6) 0.023(4) 0.050(5) -0.015(4) 0.001(4) -0.002(3)
C(36) 0.045(5) 0.031(4) 0.042(4) -0.012(3) -0.008(3) -0.006(3)
C(37) 0.100(8) 0.032(4) 0.048(5) 0.016(5) -0.038(6) -0.021(4)
C(38) 0.078(7) 0.055(6) 0.027(4) 0.018(5) -0.020(4) -0.020(4)
C(39) 0.119(17) 0.18(2) 0.118(16) -0.040(16) -0.000(12) -0.067(15)
C(40) 0.20(2) 0.21(2) 0.115(17) -0.11(2) 0.031(16) -0.099(18)
C(41) 0.39(5) 0.14(2) 0.114(19) 0.02(3) -0.10(2) -0.052(16)
C(42) 0.29(4) 0.42(6) 0.13(2) -0.12(4) -0.05(2) -0.17(3)
C(43) 0.063(11) 0.23(2) 0.125(16) 0.029(15) -0.017(11) -0.112(18)
C(44) 0.122(19) 0.24(3) 0.123(17) -0.10(2) 0.046(14) -0.10(2)
C(45) 0.14(3) 0.33(5) 0.052(16) 0.05(3) -0.012(18) -0.06(2)
C(46) 0.33(8) 0.19(5) 0.13(4) -0.22(6) 0.17(4) -0.10(3)

loop_
_atom_type_symbol
_atom_type_description
_atom_type_scat_dispersion_real
_atom_type_scat_dispersion_imag
_atom_type_scat_source
C C 0.003 0.002
;
International Tables for Crystallography
(1992, Vol. C, Tables 4.2.6.8 and 6.1.1.4)
;
H H 0.000 0.000
;
International Tables for Crystallography
(1992, Vol. C, Table 6.1.1.4)
;
Cl Cl 0.148 0.159
;
International Tables for Crystallography
(1992, Vol. C, Tables 4.2.6.8 and 6.1.1.4)
;
N N 0.006 0.003
;
International Tables for Crystallography
(1992, Vol. C, Tables 4.2.6.8 and 6.1.1.4)
;
O O 0.011 0.006
;
International Tables for Crystallography
(1992, Vol. C, Tables 4.2.6.8 and 6.1.1.4)
;
Rh Rh -1.118 0.919
;
International Tables for Crystallography
(1992, Vol. C, Tables 4.2.6.8 and 6.1.1.4)
;
S S 0.125 0.123
;
International Tables for Crystallography
(1992, Vol. C, Tables 4.2.6.8 and 6.1.1.4)
;

loop_
_geom_angle_atom_site_label_1
_geom_angle_atom_site_label_2
_geom_angle_atom_site_label_3
_geom_angle
_geom_angle_publ_flag
_geom_angle_site_symmetry_1
_geom_angle_site_symmetry_3
Cl(1) Rh(1) Cl(2) 80.93(7) yes . .
Cl(1) Rh(1) S(1) 89.10(6) yes . .
Cl(1) Rh(1) S(1) 101.19(7) yes . 2_566
Cl(1) Rh(1) N(1) 94.15(16) yes . .
Cl(1) Rh(1) C(11) 172.9(2) yes . .
Cl(2) Rh(1) S(1) 94.26(7) yes . .
Cl(2) Rh(1) S(1) 176.47(6) yes . 2_566
Cl(2) Rh(1) N(1) 94.0(2) yes . .
Cl(2) Rh(1) C(11) 93.0(2) yes . .
S(1) Rh(1) S(1) 82.99(7) yes . 2_566
S(1) Rh(1) N(1) 171.5(2) yes . .
S(1) Rh(1) C(11) 95.1(2) yes . .
S(1) Rh(1) N(1) 88.7(2) yes 2_566 .
S(1) Rh(1) C(11) 85.1(2) yes 2_566 .
N(1) Rh(1) C(11) 82.5(2) yes . .
Cl(1) Rh(2) Cl(2) 87.74(7) yes . .
Cl(1) Rh(2) C(18) 91.2(4) yes . .
Cl(1) Rh(2) C(19) 178.0(3) yes . .
Cl(2) Rh(2) C(18) 178.9(4) yes . .
Cl(2) Rh(2) C(19) 90.8(2) yes . .
C(18) Rh(2) C(19) 90.3(4) yes . .
Cl(3) Rh(3) Cl(4) 80.94(5) yes . .
Cl(3) Rh(3) S(2) 89.15(7) yes . .
Cl(3) Rh(3) S(2) 101.24(5) yes . 2_655
Cl(3) Rh(3) N(2) 94.45(17) yes . .
Cl(3) Rh(3) C(30) 173.20(19) yes . .
Cl(4) Rh(3) S(2) 94.11(7) yes . .
Cl(4) Rh(3) S(2) 176.45(7) yes . 2_655
Cl(4) Rh(3) N(2) 94.01(15) yes . .
Cl(4) Rh(3) C(30) 93.29(18) yes . .
S(2) Rh(3) S(2) 83.16(7) yes . 2_655
S(2) Rh(3) N(2) 171.55(15) yes . .
S(2) Rh(3) C(30) 94.9(2) yes . .
S(2) Rh(3) N(2) 88.63(15) yes 2_655 .
S(2) Rh(3) C(30) 84.71(18) yes 2_655 .
N(2) Rh(3) C(30) 82.3(3) yes . .
Cl(3) Rh(4) Cl(4) 87.63(6) yes . .
Cl(3) Rh(4) C(37) 91.2(2) yes . .
Cl(3) Rh(4) C(38) 177.7(4) yes . .
Cl(4) Rh(4) C(37) 178.8(2) yes . .
Cl(4) Rh(4) C(38) 90.5(3) yes . .
C(37) Rh(4) C(38) 90.7(4) yes . .
Rh(1) Cl(1) Rh(2) 93.00(7) yes . .
Rh(1) Cl(2) Rh(2) 96.98(9) yes . .
Rh(3) Cl(3) Rh(4) 92.99(6) yes . .
Rh(3) Cl(4) Rh(4) 97.13(6) yes . .
Rh(1) S(1) Rh(1) 97.01(6) yes . 2_566
Rh(1) S(1) C(12) 109.3(3) yes . .
Rh(1) S(1) C(12) 106.9(3) yes 2_566 .
Rh(3) S(2) Rh(3) 96.84(7) yes . 2_655
Rh(3) S(2) C(31) 109.2(3) yes . .
Rh(3) S(2) C(31) 106.5(2) yes 2_655 .
Rh(1) N(1) C(1) 126.8(5) yes . .
Rh(1) N(1) C(5) 113.2(4) yes . .
C(1) N(1) C(5) 119.6(6) yes . .
Rh(3) N(2) C(20) 126.3(6) yes . .
Rh(3) N(2) C(24) 113.5(4) yes . .
C(20) N(2) C(24) 119.6(8) yes . .
N(1) C(1) C(2) 122.4(7) yes . .
C(1) C(2) C(3) 119.4(7) yes . .
C(2) C(3) C(4) 118.6(7) yes . .
C(3) C(4) C(5) 121.1(7) yes . .
N(1) C(5) C(4) 119.0(6) yes . .
N(1) C(5) C(6) 114.1(5) yes . .
C(4) C(5) C(6) 126.9(6) yes . .
C(5) C(6) C(7) 121.9(6) yes . .
C(5) C(6) C(11) 116.2(5) yes . .
C(7) C(6) C(11) 121.9(6) yes . .
C(6) C(7) C(8) 119.5(7) yes . .
C(7) C(8) C(9) 119.5(7) yes . .
C(8) C(9) C(10) 122.3(7) yes . .
C(9) C(10) C(11) 118.3(6) yes . .
C(9) C(10) C(13) 116.0(6) yes . .
C(11) C(10) C(13) 125.7(6) yes . .
Rh(1) C(11) C(6) 112.6(4) yes . .
Rh(1) C(11) C(10) 129.4(5) yes . .
C(6) C(11) C(10) 118.0(6) yes . .
S(1) C(12) C(13) 125.5(5) yes . .
S(1) C(12) C(17) 112.8(6) yes . .
C(13) C(12) C(17) 121.6(6) yes . .
C(10) C(13) C(12) 125.9(6) yes . .
C(10) C(13) C(14) 119.0(7) yes . .
C(12) C(13) C(14) 115.1(6) yes . .
C(13) C(14) C(15) 123.9(8) yes . .
C(14) C(15) C(16) 119.5(7) yes . .
C(15) C(16) C(17) 119.4(7) yes . .
C(12) C(17) C(16) 120.2(8) yes . .
Rh(2) C(18) O(1) 178.0(13) yes . .
Rh(2) C(19) O(2) 177.6(9) yes . .
N(2) C(20) C(21) 122.5(8) yes . .
C(20) C(21) C(22) 118.5(8) yes . .
C(21) C(22) C(23) 119.5(10) yes . .
C(22) C(23) C(24) 120.5(9) yes . .
N(2) C(24) C(23) 119.3(7) yes . .
N(2) C(24) C(25) 113.6(8) yes . .
C(23) C(24) C(25) 127.1(8) yes . .
C(24) C(25) C(26) 120.8(8) yes . .
C(24) C(25) C(30) 117.4(7) yes . .
C(26) C(25) C(30) 121.8(7) yes . .
C(25) C(26) C(27) 119.2(10) yes . .
C(26) C(27) C(28) 120.5(8) yes . .
C(27) C(28) C(29) 121.0(7) yes . .
C(28) C(29) C(30) 117.6(8) yes . .
C(28) C(29) C(32) 116.4(6) yes . .
C(30) C(29) C(32) 126.0(7) yes . .
Rh(3) C(30) C(25) 111.9(4) yes . .
Rh(3) C(30) C(29) 128.9(7) yes . .
C(25) C(30) C(29) 119.2(7) yes . .
S(2) C(31) C(32) 125.4(6) yes . .
S(2) C(31) C(36) 112.5(6) yes . .
C(32) C(31) C(36) 122.0(6) yes . .
C(29) C(32) C(31) 126.4(6) yes . .
C(29) C(32) C(33) 118.2(7) yes . .
C(31) C(32) C(33) 115.3(8) yes . .
C(32) C(33) C(34) 122.9(8) yes . .
C(33) C(34) C(35) 120.4(7) yes . .
C(34) C(35) C(36) 118.8(10) yes . .
C(31) C(36) C(35) 120.6(9) yes . .
Rh(4) C(37) O(3) 176.7(10) yes . .
Rh(4) C(38) O(4) 177.9(13) yes . .
C(40) C(39) C(44) 118(2) yes . .
C(39) C(40) C(41) 119(3) yes . .
C(40) C(41) C(42) 136(4) yes . .
C(41) C(42) C(43) 100(2) yes . .
C(42) C(43) C(44) 128(3) yes . .
C(42) C(43) C(45) 104(3) yes . .
C(44) C(43) C(45) 128(3) yes . .
C(39) C(44) C(43) 119(3) yes . .
C(39) C(44) C(46) 138(4) yes . .
C(43) C(44) C(46) 103(4) yes . .
N(1) C(1) H(1) 118.8 no . .
C(2) C(1) H(1) 118.8 no . .
C(1) C(2) H(2) 120.3 no . .
C(3) C(2) H(2) 120.3 no . .
C(2) C(3) H(3) 120.7 no . .
C(4) C(3) H(3) 120.7 no . .
C(3) C(4) H(4) 119.5 no . .
C(5) C(4) H(4) 119.4 no . .
C(6) C(7) H(5) 120.3 no . .
C(8) C(7) H(5) 120.3 no . .
C(7) C(8) H(6) 120.3 no . .
C(9) C(8) H(6) 120.2 no . .
C(8) C(9) H(7) 118.8 no . .
C(10) C(9) H(7) 118.9 no . .
C(13) C(14) H(8) 118.0 no . .
C(15) C(14) H(8) 118.1 no . .
C(14) C(15) H(9) 120.2 no . .
C(16) C(15) H(9) 120.2 no . .
C(15) C(16) H(10) 120.3 no . .
C(17) C(16) H(10) 120.3 no . .
C(12) C(17) H(11) 119.8 no . .
C(16) C(17) H(11) 119.9 no . .
N(2) C(20) H(12) 118.7 no . .
C(21) C(20) H(12) 118.8 no . .
C(20) C(21) H(13) 120.7 no . .
C(22) C(21) H(13) 120.8 no . .
C(21) C(22) H(14) 120.2 no . .
C(23) C(22) H(14) 120.2 no . .
C(22) C(23) H(15) 119.8 no . .
C(24) C(23) H(15) 119.7 no . .
C(25) C(26) H(16) 120.4 no . .
C(27) C(26) H(16) 120.4 no . .
C(26) C(27) H(17) 119.7 no . .
C(28) C(27) H(17) 119.7 no . .
C(27) C(28) H(18) 119.5 no . .
C(29) C(28) H(18) 119.5 no . .
C(32) C(33) H(19) 118.5 no . .
C(34) C(33) H(19) 118.6 no . .
C(33) C(34) H(20) 119.7 no . .
C(35) C(34) H(20) 119.8 no . .
C(34) C(35) H(21) 120.6 no . .
C(36) C(35) H(21) 120.6 no . .
C(31) C(36) H(22) 119.7 no . .
C(35) C(36) H(22) 119.7 no . .
C(40) C(39) H(23) 125.8 no . .
C(44) C(39) H(23) 116.0 no . .
C(39) C(40) H(24) 114.8 no . .
C(41) C(40) H(24) 126.3 no . .
C(40) C(41) H(25) 109.0 no . .
C(42) C(41) H(25) 115.3 no . .
C(41) C(42) H(26) 128.5 no . .
C(43) C(42) H(26) 131.5 no . .
C(43) C(45) H(27) 109.8 no . .
C(43) C(45) H(28) 109.7 no . .
C(43) C(45) H(29) 108.9 no . .
H(27) C(45) H(28) 109.5 no . .
H(27) C(45) H(29) 109.5 no . .
H(28) C(45) H(29) 109.5 no . .
C(44) C(46) H(30) 109.1 no . .
C(44) C(46) H(31) 111.0 no . .
C(44) C(46) H(32) 108.2 no . .
H(30) C(46) H(31) 109.5 no . .
H(30) C(46) H(32) 109.5 no . .
H(31) C(46) H(32) 109.5 no . .

loop_
_geom_bond_atom_site_label_1
_geom_bond_atom_site_label_2
_geom_bond_distance
_geom_bond_publ_flag
_geom_bond_site_symmetry_2
Rh(1) Cl(1) 2.5860(18) yes .
Rh(1) Cl(2) 2.440(2) yes .
Rh(1) S(1) 2.2882(18) yes .
Rh(1) S(1) 2.306(2) yes 2_566
Rh(1) N(1) 2.050(5) yes .
Rh(1) C(11) 1.976(6) yes .
Rh(2) Cl(1) 2.357(2) yes .
Rh(2) Cl(2) 2.3523(18) yes .
Rh(2) C(18) 1.833(10) yes .
Rh(2) C(19) 1.838(11) yes .
Rh(3) Cl(3) 2.5852(19) yes .
Rh(3) Cl(4) 2.4379(17) yes .
Rh(3) S(2) 2.291(2) yes .
Rh(3) S(2) 2.3070(15) yes 2_655
Rh(3) N(2) 2.056(7) yes .
Rh(3) C(30) 1.983(7) yes .
Rh(4) Cl(3) 2.3608(17) yes .
Rh(4) Cl(4) 2.351(2) yes .
Rh(4) C(37) 1.823(11) yes .
Rh(4) C(38) 1.847(8) yes .
S(1) C(12) 1.777(7) yes .
S(2) C(31) 1.792(6) yes .
O(1) C(18) 1.138(13) yes .
O(2) C(19) 1.146(16) yes .
O(3) C(37) 1.142(15) yes .
O(4) C(38) 1.137(11) yes .
N(1) C(1) 1.340(9) yes .
N(1) C(5) 1.366(9) yes .
N(2) C(20) 1.335(9) yes .
N(2) C(24) 1.356(11) yes .
C(1) C(2) 1.370(11) yes .
C(2) C(3) 1.368(12) yes .
C(3) C(4) 1.378(12) yes .
C(4) C(5) 1.388(10) yes .
C(5) C(6) 1.473(9) yes .
C(6) C(7) 1.381(10) yes .
C(6) C(11) 1.414(9) yes .
C(7) C(8) 1.370(11) yes .
C(8) C(9) 1.379(11) yes .
C(9) C(10) 1.400(10) yes .
C(10) C(11) 1.396(9) yes .
C(10) C(13) 1.496(9) yes .
C(12) C(13) 1.403(11) yes .
C(12) C(17) 1.402(10) yes .
C(13) C(14) 1.422(10) yes .
C(14) C(15) 1.363(11) yes .
C(15) C(16) 1.386(13) yes .
C(16) C(17) 1.394(11) yes .
C(20) C(21) 1.378(16) yes .
C(21) C(22) 1.370(16) yes .
C(22) C(23) 1.362(12) yes .
C(23) C(24) 1.395(15) yes .
C(24) C(25) 1.468(10) yes .
C(25) C(26) 1.376(12) yes .
C(25) C(30) 1.409(13) yes .
C(26) C(27) 1.371(12) yes .
C(27) C(28) 1.390(16) yes .
C(28) C(29) 1.419(12) yes .
C(29) C(30) 1.397(10) yes .
C(29) C(32) 1.489(13) yes .
C(31) C(32) 1.378(12) yes .
C(31) C(36) 1.401(14) yes .
C(32) C(33) 1.410(9) yes .
C(33) C(34) 1.365(15) yes .
C(34) C(35) 1.373(15) yes .
C(35) C(36) 1.369(10) yes .
C(39) C(40) 1.36(4) yes .
C(39) C(44) 1.35(4) yes .
C(40) C(41) 1.36(4) yes .
C(41) C(42) 1.35(6) yes .
C(42) C(43) 1.57(6) yes .
C(43) C(44) 1.36(3) yes .
C(43) C(45) 1.34(4) yes .
C(44) C(46) 1.07(8) yes .
C(1) H(1) 0.950 no .
C(2) H(2) 0.950 no .
C(3) H(3) 0.950 no .
C(4) H(4) 0.950 no .
C(7) H(5) 0.950 no .
C(8) H(6) 0.950 no .
C(9) H(7) 0.950 no .
C(14) H(8) 0.950 no .
C(15) H(9) 0.950 no .
C(16) H(10) 0.950 no .
C(17) H(11) 0.950 no .
C(20) H(12) 0.950 no .
C(21) H(13) 0.950 no .
C(22) H(14) 0.950 no .
C(23) H(15) 0.950 no .
C(26) H(16) 0.950 no .
C(27) H(17) 0.950 no .
C(28) H(18) 0.950 no .
C(33) H(19) 0.950 no .
C(34) H(20) 0.950 no .
C(35) H(21) 0.950 no .
C(36) H(22) 0.950 no .
C(39) H(23) 0.950 no .
C(40) H(24) 0.950 no .
C(41) H(25) 0.950 no .
C(42) H(26) 0.950 no .
C(45) H(27) 0.950 no .
C(45) H(28) 0.950 no .
C(45) H(29) 0.950 no .
C(46) H(30) 0.950 no .
C(46) H(31) 0.950 no .
C(46) H(32) 0.950 no .

loop_
_geom_contact_atom_site_label_1
_geom_contact_atom_site_label_2
_geom_contact_distance
_geom_contact_site_symmetry_2
Cl(2) O(4) 3.592(8) .
Cl(2) C(4) 3.580(9) 2_466
Cl(4) O(2) 3.592(8) .
Cl(4) C(23) 3.571(11) 2_555
O(1) O(2) 3.550(14) 2_565
O(1) C(21) 3.388(14) 1_565
O(1) C(22) 3.305(11) 1_565
O(1) C(34) 3.374(13) .
O(1) C(35) 3.364(10) .
O(2) Cl(4) 3.592(8) .
O(2) O(1) 3.550(14) 2_565
O(2) C(32) 3.555(9) .
O(2) C(33) 3.301(10) .
O(2) C(34) 3.524(12) .
O(3) O(4) 3.548(13) 2_556
O(3) C(2) 3.397(11) 1_645
O(3) C(3) 3.297(11) 1_645
O(3) C(15) 3.355(11) .
O(3) C(16) 3.355(12) .
O(4) Cl(2) 3.592(8) .
O(4) O(3) 3.548(13) 2_556
O(4) C(13) 3.560(13) .
O(4) C(14) 3.299(13) .
O(4) C(15) 3.530(15) .
C(2) O(3) 3.397(11) 1_465
C(2) C(7) 3.569(16) 2_466
C(2) C(8) 3.355(17) 2_466
C(3) O(3) 3.297(11) 1_465
C(4) Cl(2) 3.580(9) 2_466
C(4) C(6) 3.508(15) 2_466
C(6) C(4) 3.508(15) 2_466
C(7) C(2) 3.569(16) 2_466
C(8) C(2) 3.355(17) 2_466
C(13) O(4) 3.560(13) .
C(14) O(4) 3.299(13) .
C(15) O(3) 3.355(11) .
C(15) O(4) 3.530(15) .
C(16) O(3) 3.355(12) .
C(21) O(1) 3.388(14) 1_545
C(21) C(26) 3.564(11) 2_555
C(21) C(27) 3.354(11) 2_555
C(22) O(1) 3.305(11) 1_545
C(23) Cl(4) 3.571(11) 2_555
C(23) C(25) 3.524(9) 2_555
C(25) C(23) 3.524(9) 2_555
C(26) C(21) 3.564(11) 2_555
C(27) C(21) 3.354(11) 2_555
C(32) O(2) 3.555(9) .
C(33) O(2) 3.301(10) .
C(34) O(1) 3.374(13) .
C(34) O(2) 3.524(12) .
C(35) O(1) 3.364(10) .
C(36) C(45) 3.57(2) .
C(45) C(36) 3.57(2) .
Rh(2) H(19) 3.369 2_565
Rh(2) H(29) 3.185 .
Rh(4) H(8) 3.356 2_556
Rh(4) H(28) 3.437 .
Rh(4) H(31) 3.328 .
Cl(1) H(13) 3.069 1_565
Cl(1) H(18) 3.422 2_565
Cl(2) H(4) 2.777 2_466
Cl(2) H(5) 3.377 2_466
Cl(2) H(24) 3.426 1_455
Cl(3) H(2) 3.068 1_645
Cl(3) H(7) 3.441 2_556
Cl(4) H(15) 2.777 2_555
Cl(4) H(16) 3.357 2_555
Cl(4) H(24) 3.558 1_455
S(1) H(29) 3.409 .
S(2) H(27) 3.380 .
S(2) H(31) 3.471 .
O(1) H(13) 2.952 1_565
O(1) H(14) 2.772 1_565
O(1) H(20) 2.919 .
O(1) H(21) 2.928 .
O(1) H(25) 3.551 2_665
O(2) H(14) 2.885 2_555
O(2) H(19) 3.494 .
O(2) H(24) 3.016 1_455
O(2) H(25) 3.514 1_455
O(3) H(2) 2.959 1_645
O(3) H(3) 2.759 1_645
O(3) H(9) 2.904 .
O(3) H(10) 2.921 .
O(3) H(23) 3.496 2_656
O(3) H(30) 3.465 .
O(4) H(3) 2.891 2_466
O(4) H(8) 3.488 .
O(4) H(23) 3.362 1_455
O(4) H(24) 3.121 1_455
N(1) H(5) 3.503 2_466
N(2) H(16) 3.464 2_555
C(1) H(5) 3.502 2_466
C(1) H(18) 2.898 2_565
C(2) H(6) 3.486 2_466
C(2) H(18) 3.277 2_565
C(7) H(25) 3.443 2_566
C(8) H(2) 3.390 2_466
C(8) H(12) 3.483 2_556
C(9) H(2) 3.596 2_466
C(9) H(3) 3.479 2_466
C(9) H(12) 2.983 2_556
C(9) H(13) 3.439 2_556
C(10) H(3) 3.356 2_466
C(14) H(17) 3.135 1_556
C(15) H(17) 2.823 1_556
C(16) H(17) 3.123 1_556
C(16) H(28) 3.468 .
C(16) H(30) 2.830 .
C(17) H(28) 3.016 .
C(17) H(29) 3.557 .
C(17) H(30) 2.948 .
C(18) H(13) 3.172 1_565
C(18) H(14) 3.358 1_565
C(18) H(19) 3.371 2_565
C(18) H(20) 3.391 .
C(18) H(21) 3.356 .
C(19) H(20) 3.515 2_565
C(19) H(24) 3.372 1_455
C(19) H(27) 3.507 .
C(19) H(29) 3.476 .
C(20) H(7) 2.931 2_556
C(20) H(16) 3.481 2_555
C(21) H(7) 3.300 2_556
C(21) H(17) 3.491 2_555
C(25) H(32) 3.509 2_655
C(26) H(23) 3.549 2_655
C(26) H(32) 3.032 2_655
C(27) H(1) 3.500 2_565
C(27) H(13) 3.384 2_555
C(27) H(32) 3.309 2_655
C(28) H(1) 2.952 2_565
C(28) H(2) 3.415 2_565
C(28) H(13) 3.580 2_555
C(28) H(14) 3.498 2_555
C(29) H(14) 3.369 2_555
C(31) H(27) 3.232 .
C(33) H(6) 3.143 1_654
C(34) H(6) 2.831 1_654
C(35) H(6) 3.121 1_654
C(35) H(27) 3.434 .
C(36) H(27) 2.744 .
C(37) H(2) 3.179 1_645
C(37) H(3) 3.334 1_645
C(37) H(8) 3.338 2_556
C(37) H(9) 3.386 .
C(37) H(10) 3.367 .
C(37) H(30) 3.360 .
C(37) H(31) 3.547 .
C(38) H(9) 3.500 2_556
C(38) H(23) 3.573 1_455
C(38) H(24) 3.495 1_455
C(38) H(28) 3.218 .
C(39) H(15) 3.113 2_655
C(39) H(16) 3.323 2_655
C(40) H(4) 3.091 2_566
C(40) H(15) 3.140 2_655
C(41) H(4) 3.144 2_566
C(41) H(5) 3.229 2_566
C(42) H(22) 3.242 .
C(43) H(11) 3.149 .
C(43) H(22) 3.114 .
C(44) H(11) 3.291 .
C(45) H(11) 3.205 .
C(45) H(22) 3.170 .
C(46) H(10) 3.319 .
C(46) H(11) 3.313 .
H(1) C(27) 3.500 2_565
H(1) C(28) 2.952 2_565
H(1) H(17) 3.205 2_565
H(1) H(18) 2.083 2_565
H(1) H(19) 3.113 2_565
H(2) Cl(3) 3.068 1_465
H(2) O(3) 2.959 1_465
H(2) C(8) 3.390 2_466
H(2) C(9) 3.596 2_466
H(2) C(28) 3.415 2_565
H(2) C(37) 3.179 1_465
H(2) H(6) 3.350 2_466
H(2) H(18) 2.894 2_565
H(3) O(3) 2.759 1_465
H(3) O(4) 2.891 2_466
H(3) C(9) 3.479 2_466
H(3) C(10) 3.356 2_466
H(3) C(37) 3.334 1_465
H(3) H(8) 3.339 2_466
H(4) Cl(2) 2.777 2_466
H(4) C(40) 3.091 2_566
H(4) C(41) 3.144 2_566
H(4) H(24) 3.095 2_566
H(4) H(25) 3.169 2_566
H(5) Cl(2) 3.377 2_466
H(5) N(1) 3.503 2_466
H(5) C(1) 3.502 2_466
H(5) C(41) 3.229 2_566
H(5) H(20) 3.407 1_456
H(5) H(25) 2.791 2_566
H(5) H(26) 3.594 2_566
H(6) C(2) 3.486 2_466
H(6) C(33) 3.143 1_456
H(6) C(34) 2.831 1_456
H(6) C(35) 3.121 1_456
H(6) H(2) 3.350 2_466
H(6) H(12) 3.169 2_556
H(6) H(19) 3.489 1_456
H(6) H(20) 3.005 1_456
H(6) H(21) 3.436 1_456
H(7) Cl(3) 3.441 2_556
H(7) C(20) 2.931 2_556
H(7) C(21) 3.300 2_556
H(7) H(12) 2.122 2_556
H(7) H(13) 2.914 2_556
H(8) Rh(4) 3.356 2_556
H(8) O(4) 3.488 .
H(8) C(37) 3.338 2_556
H(8) H(3) 3.339 2_466
H(8) H(12) 3.148 2_556
H(8) H(17) 3.480 1_556
H(9) O(3) 2.904 .
H(9) C(37) 3.386 .
H(9) C(38) 3.500 2_556
H(9) H(16) 3.430 1_556
H(9) H(17) 2.997 1_556
H(9) H(23) 2.977 2_656
H(10) O(3) 2.921 .
H(10) C(37) 3.367 .
H(10) C(46) 3.319 .
H(10) H(17) 3.442 1_556
H(10) H(28) 3.593 .
H(10) H(30) 2.378 .
H(11) C(43) 3.149 .
H(11) C(44) 3.291 .
H(11) C(45) 3.205 .
H(11) C(46) 3.313 .
H(11) H(28) 2.808 .
H(11) H(29) 3.170 .
H(11) H(30) 2.595 .
H(12) C(8) 3.483 2_556
H(12) C(9) 2.983 2_556
H(12) H(6) 3.169 2_556
H(12) H(7) 2.122 2_556
H(12) H(8) 3.148 2_556
H(13) Cl(1) 3.069 1_545
H(13) O(1) 2.952 1_545
H(13) C(9) 3.439 2_556
H(13) C(18) 3.172 1_545
H(13) C(27) 3.384 2_555
H(13) C(28) 3.580 2_555
H(13) H(7) 2.914 2_556
H(13) H(17) 3.354 2_555
H(14) O(1) 2.772 1_545
H(14) O(2) 2.885 2_555
H(14) C(18) 3.358 1_545
H(14) C(28) 3.498 2_555
H(14) C(29) 3.369 2_555
H(14) H(19) 3.349 2_555
H(15) Cl(4) 2.777 2_555
H(15) C(39) 3.113 2_655
H(15) C(40) 3.140 2_655
H(15) H(23) 3.182 2_655
H(15) H(24) 3.168 2_655
H(16) Cl(4) 3.357 2_555
H(16) N(2) 3.464 2_555
H(16) C(20) 3.481 2_555
H(16) C(39) 3.323 2_655
H(16) H(9) 3.430 1_554
H(16) H(23) 2.894 2_655
H(16) H(32) 3.055 2_655
H(17) C(14) 3.135 1_554
H(17) C(15) 2.823 1_554
H(17) C(16) 3.123 1_554
H(17) C(21) 3.491 2_555
H(17) H(1) 3.205 2_565
H(17) H(8) 3.480 1_554
H(17) H(9) 2.997 1_554
H(17) H(10) 3.442 1_554
H(17) H(13) 3.354 2_555
H(17) H(32) 3.459 2_655
H(18) Cl(1) 3.422 2_565
H(18) C(1) 2.898 2_565
H(18) C(2) 3.277 2_565
H(18) H(1) 2.083 2_565
H(18) H(2) 2.894 2_565
H(19) Rh(2) 3.369 2_565
H(19) O(2) 3.494 .
H(19) C(18) 3.371 2_565
H(19) H(1) 3.113 2_565
H(19) H(6) 3.489 1_654
H(19) H(14) 3.349 2_555
H(20) O(1) 2.919 .
H(20) C(18) 3.391 .
H(20) C(19) 3.515 2_565
H(20) H(5) 3.407 1_654
H(20) H(6) 3.005 1_654
H(20) H(25) 3.009 2_665
H(21) O(1) 2.928 .
H(21) C(18) 3.356 .
H(21) H(6) 3.436 1_654
H(21) H(26) 3.236 .
H(22) C(42) 3.242 .
H(22) C(43) 3.114 .
H(22) C(45) 3.170 .
H(22) H(26) 3.424 .
H(22) H(27) 2.472 .
H(22) H(31) 3.447 .
H(23) O(3) 3.496 2_656
H(23) O(4) 3.362 1_655
H(23) C(26) 3.549 2_655
H(23) C(38) 3.573 1_655
H(23) H(9) 2.977 2_656
H(23) H(15) 3.182 2_655
H(23) H(16) 2.894 2_655
H(24) Cl(2) 3.426 1_655
H(24) Cl(4) 3.558 1_655
H(24) O(2) 3.016 1_655
H(24) O(4) 3.121 1_655
H(24) C(19) 3.372 1_655
H(24) C(38) 3.495 1_655
H(24) H(4) 3.095 2_566
H(24) H(15) 3.168 2_655
H(25) O(1) 3.551 2_665
H(25) O(2) 3.514 1_655
H(25) C(7) 3.443 2_566
H(25) H(4) 3.169 2_566
H(25) H(5) 2.791 2_566
H(25) H(20) 3.009 2_665
H(26) H(5) 3.594 2_566
H(26) H(21) 3.236 .
H(26) H(22) 3.424 .
H(27) S(2) 3.380 .
H(27) C(19) 3.507 .
H(27) C(31) 3.232 .
H(27) C(35) 3.434 .
H(27) C(36) 2.744 .
H(27) H(22) 2.472 .
H(28) Rh(4) 3.437 .
H(28) C(16) 3.468 .
H(28) C(17) 3.016 .
H(28) C(38) 3.218 .
H(28) H(10) 3.593 .
H(28) H(11) 2.808 .
H(29) Rh(2) 3.185 .
H(29) S(1) 3.409 .
H(29) C(17) 3.557 .
H(29) C(19) 3.476 .
H(29) H(11) 3.170 .
H(30) O(3) 3.465 .
H(30) C(16) 2.830 .
H(30) C(17) 2.948 .
H(30) C(37) 3.360 .
H(30) H(10) 2.378 .
H(30) H(11) 2.595 .
H(31) Rh(4) 3.328 .
H(31) S(2) 3.471 .
H(31) C(37) 3.547 .
H(31) H(22) 3.447 .
H(32) C(25) 3.509 2_655
H(32) C(26) 3.032 2_655
H(32) C(27) 3.309 2_655
H(32) H(16) 3.055 2_655
H(32) H(17) 3.459 2_655

loop_
_geom_torsion_atom_site_label_1
_geom_torsion_atom_site_label_2
_geom_torsion_atom_site_label_3
_geom_torsion_atom_site_label_4
_geom_torsion
_geom_torsion_site_symmetry_1
_geom_torsion_site_symmetry_3
_geom_torsion_site_symmetry_4
Cl(1) Rh(1) Cl(2) Rh(2) 8.61(6) . . .
Cl(2) Rh(1) Cl(1) Rh(2) -8.54(6) . . .
Cl(1) Rh(1) S(1) Rh(1) 101.39(7) . . 2_566
Cl(1) Rh(1) S(1) C(12) -147.9(3) . . .
S(1) Rh(1) Cl(1) Rh(2) 85.92(7) . . .
Cl(1) Rh(1) S(1) Rh(1) -87.68(6) . 2_566 2_566
Cl(1) Rh(1) S(1) C(12) 25.0(2) . 2_566 2_566
S(1) Rh(1) Cl(1) Rh(2) 168.60(6) 2_566 . .
Cl(1) Rh(1) N(1) C(1) -3.7(8) . . .
Cl(1) Rh(1) N(1) C(5) -175.8(6) . . .
N(1) Rh(1) Cl(1) Rh(2) -101.9(2) . . .
Cl(2) Rh(1) S(1) Rh(1) -177.78(6) . . 2_566
Cl(2) Rh(1) S(1) C(12) -67.1(3) . . .
S(1) Rh(1) Cl(2) Rh(2) -79.79(7) . . .
Cl(2) Rh(1) N(1) C(1) -84.9(8) . . .
Cl(2) Rh(1) N(1) C(5) 103.1(6) . . .
N(1) Rh(1) Cl(2) Rh(2) 102.19(17) . . .
Cl(2) Rh(1) C(11) C(6) -102.8(6) . . .
Cl(2) Rh(1) C(11) C(10) 76.7(8) . . .
C(11) Rh(1) Cl(2) Rh(2) -175.1(2) . . .
S(1) Rh(1) S(1) C(12) 112.7(2) . 2_566 2_566
S(1) Rh(1) S(1) C(12) 110.7(3) 2_566 . .
S(1) Rh(1) C(11) C(6) 162.6(6) . . .
S(1) Rh(1) C(11) C(10) -17.9(9) . . .
C(11) Rh(1) S(1) Rh(1) -84.4(2) . . 2_566
C(11) Rh(1) S(1) C(12) 26.3(3) . . .
S(1) Rh(1) N(1) C(1) 97.4(8) 2_566 . .
S(1) Rh(1) N(1) C(5) -74.6(6) 2_566 . .
N(1) Rh(1) S(1) Rh(1) 178.34(17) . 2_566 2_566
N(1) Rh(1) S(1) C(12) -69.0(3) . 2_566 2_566
S(1) Rh(1) C(11) C(6) 80.1(6) 2_566 . .
S(1) Rh(1) C(11) C(10) -100.4(8) 2_566 . .
C(11) Rh(1) S(1) Rh(1) 95.7(2) . 2_566 2_566
C(11) Rh(1) S(1) C(12) -151.6(3) . 2_566 2_566
N(1) Rh(1) C(11) C(6) -9.2(6) . . .
N(1) Rh(1) C(11) C(10) 170.3(9) . . .
C(11) Rh(1) N(1) C(1) -177.4(8) . . .
C(11) Rh(1) N(1) C(5) 10.6(6) . . .
Cl(1) Rh(2) Cl(2) Rh(1) -9.34(7) . . .
Cl(2) Rh(2) Cl(1) Rh(1) 8.75(7) . . .
C(18) Rh(2) Cl(1) Rh(1) -171.1(3) . . .
C(19) Rh(2) Cl(2) Rh(1) 172.0(3) . . .
Cl(3) Rh(3) Cl(4) Rh(4) 8.51(8) . . .
Cl(4) Rh(3) Cl(3) Rh(4) -8.42(8) . . .
Cl(3) Rh(3) S(2) Rh(3) 101.43(6) . . 2_655
Cl(3) Rh(3) S(2) C(31) -148.4(2) . . .
S(2) Rh(3) Cl(3) Rh(4) 85.87(7) . . .
Cl(3) Rh(3) S(2) Rh(3) -87.76(7) . 2_655 2_655
Cl(3) Rh(3) S(2) C(31) 24.6(3) . 2_655 2_655
S(2) Rh(3) Cl(3) Rh(4) 168.73(8) 2_655 . .
Cl(3) Rh(3) N(2) C(20) -4.3(5) . . .
Cl(3) Rh(3) N(2) C(24) -175.6(4) . . .
N(2) Rh(3) Cl(3) Rh(4) -101.78(15) . . .
Cl(4) Rh(3) S(2) Rh(3) -177.72(6) . . 2_655
Cl(4) Rh(3) S(2) C(31) -67.5(2) . . .
S(2) Rh(3) Cl(4) Rh(4) -79.97(8) . . .
Cl(4) Rh(3) N(2) C(20) -85.5(5) . . .
Cl(4) Rh(3) N(2) C(24) 103.2(4) . . .
N(2) Rh(3) Cl(4) Rh(4) 102.38(17) . . .
Cl(4) Rh(3) C(30) C(25) -102.6(4) . . .
Cl(4) Rh(3) C(30) C(29) 76.1(5) . . .
C(30) Rh(3) Cl(4) Rh(4) -175.1(2) . . .
S(2) Rh(3) S(2) C(31) 112.4(3) . 2_655 2_655
S(2) Rh(3) S(2) C(31) 110.2(2) 2_655 . .
S(2) Rh(3) C(30) C(25) 163.0(4) . . .
S(2) Rh(3) C(30) C(29) -18.3(5) . . .
C(30) Rh(3) S(2) Rh(3) -84.06(18) . . 2_655
C(30) Rh(3) S(2) C(31) 26.1(2) . . .
S(2) Rh(3) N(2) C(20) 96.9(5) 2_655 . .
S(2) Rh(3) N(2) C(24) -74.5(4) 2_655 . .
N(2) Rh(3) S(2) Rh(3) 177.98(17) . 2_655 2_655
N(2) Rh(3) S(2) C(31) -69.7(3) . 2_655 2_655
S(2) Rh(3) C(30) C(25) 80.3(4) 2_655 . .
S(2) Rh(3) C(30) C(29) -100.9(5) 2_655 . .
C(30) Rh(3) S(2) Rh(3) 95.6(2) . 2_655 2_655
C(30) Rh(3) S(2) C(31) -152.1(4) . 2_655 2_655
N(2) Rh(3) C(30) C(25) -9.0(4) . . .
N(2) Rh(3) C(30) C(29) 169.7(6) . . .
C(30) Rh(3) N(2) C(20) -178.3(5) . . .
C(30) Rh(3) N(2) C(24) 10.4(4) . . .
Cl(3) Rh(4) Cl(4) Rh(3) -9.22(8) . . .
Cl(4) Rh(4) Cl(3) Rh(3) 8.63(8) . . .
C(37) Rh(4) Cl(3) Rh(3) -171.7(4) . . .
C(38) Rh(4) Cl(4) Rh(3) 172.0(4) . . .
Rh(1) S(1) C(12) C(13) -19.5(9) . . .
Rh(1) S(1) C(12) C(17) 158.3(6) . . .
Rh(1) S(1) C(12) C(13) 84.5(8) 2_566 . .
Rh(1) S(1) C(12) C(17) -97.8(7) 2_566 . .
Rh(3) S(2) C(31) C(32) -18.3(6) . . .
Rh(3) S(2) C(31) C(36) 157.5(4) . . .
Rh(3) S(2) C(31) C(32) 85.2(5) 2_655 . .
Rh(3) S(2) C(31) C(36) -98.9(4) 2_655 . .
Rh(1) N(1) C(1) C(2) -171.9(8) . . .
Rh(1) N(1) C(5) C(4) 172.1(8) . . .
Rh(1) N(1) C(5) C(6) -9.5(10) . . .
C(1) N(1) C(5) C(4) -0.6(14) . . .
C(1) N(1) C(5) C(6) 177.8(9) . . .
C(5) N(1) C(1) C(2) -0.3(13) . . .
Rh(3) N(2) C(20) C(21) -172.2(5) . . .
Rh(3) N(2) C(24) C(23) 171.7(5) . . .
Rh(3) N(2) C(24) C(25) -9.2(6) . . .
C(20) N(2) C(24) C(23) -0.3(7) . . .
C(20) N(2) C(24) C(25) 178.8(5) . . .
C(24) N(2) C(20) C(21) -1.3(10) . . .
N(1) C(1) C(2) C(3) 0.9(18) . . .
C(1) C(2) C(3) C(4) -0.6(17) . . .
C(2) C(3) C(4) C(5) -0.3(13) . . .
C(3) C(4) C(5) N(1) 0.9(16) . . .
C(3) C(4) C(5) C(6) -177.3(10) . . .
N(1) C(5) C(6) C(7) -176.9(9) . . .
N(1) C(5) C(6) C(11) 1.9(13) . . .
C(4) C(5) C(6) C(7) 1.4(17) . . .
C(4) C(5) C(6) C(11) -179.8(8) . . .
C(5) C(6) C(7) C(8) 178.4(10) . . .
C(5) C(6) C(11) Rh(1) 6.9(11) . . .
C(5) C(6) C(11) C(10) -172.7(8) . . .
C(7) C(6) C(11) Rh(1) -174.3(8) . . .
C(7) C(6) C(11) C(10) 6.1(14) . . .
C(11) C(6) C(7) C(8) -0.4(14) . . .
C(6) C(7) C(8) C(9) -2.5(17) . . .
C(7) C(8) C(9) C(10) -0.4(14) . . .
C(8) C(9) C(10) C(11) 6.2(16) . . .
C(8) C(9) C(10) C(13) -175.6(10) . . .
C(9) C(10) C(11) Rh(1) 171.7(8) . . .
C(9) C(10) C(11) C(6) -8.8(14) . . .
C(9) C(10) C(13) C(12) -152.7(9) . . .
C(9) C(10) C(13) C(14) 26.7(13) . . .
C(11) C(10) C(13) C(12) 25.3(15) . . .
C(11) C(10) C(13) C(14) -155.3(9) . . .
C(13) C(10) C(11) Rh(1) -6.2(15) . . .
C(13) C(10) C(11) C(6) 173.2(9) . . .
S(1) C(12) C(13) C(10) -7.7(14) . . .
S(1) C(12) C(13) C(14) 172.9(7) . . .
S(1) C(12) C(17) C(16) -175.4(8) . . .
C(13) C(12) C(17) C(16) 2.4(15) . . .
C(17) C(12) C(13) C(10) 174.7(9) . . .
C(17) C(12) C(13) C(14) -4.7(13) . . .
C(10) C(13) C(14) C(15) -175.4(9) . . .
C(12) C(13) C(14) C(15) 4.0(14) . . .
C(13) C(14) C(15) C(16) -0.9(16) . . .
C(14) C(15) C(16) C(17) -1.7(16) . . .
C(15) C(16) C(17) C(12) 0.9(15) . . .
N(2) C(20) C(21) C(22) 2.0(11) . . .
C(20) C(21) C(22) C(23) -1.2(11) . . .
C(21) C(22) C(23) C(24) -0.4(9) . . .
C(22) C(23) C(24) N(2) 1.1(10) . . .
C(22) C(23) C(24) C(25) -177.8(6) . . .
N(2) C(24) C(25) C(26) -175.8(6) . . .
N(2) C(24) C(25) C(30) 1.7(8) . . .
C(23) C(24) C(25) C(26) 3.2(10) . . .
C(23) C(24) C(25) C(30) -179.3(6) . . .
C(24) C(25) C(26) C(27) 178.4(6) . . .
C(24) C(25) C(30) Rh(3) 6.9(7) . . .
C(24) C(25) C(30) C(29) -172.0(5) . . .
C(26) C(25) C(30) Rh(3) -175.7(5) . . .
C(26) C(25) C(30) C(29) 5.4(9) . . .
C(30) C(25) C(26) C(27) 1.1(10) . . .
C(25) C(26) C(27) C(28) -3.9(11) . . .
C(26) C(27) C(28) C(29) 0.2(8) . . .
C(27) C(28) C(29) C(30) 6.2(10) . . .
C(27) C(28) C(29) C(32) -175.0(6) . . .
C(28) C(29) C(30) Rh(3) 172.5(5) . . .
C(28) C(29) C(30) C(25) -8.8(9) . . .
C(28) C(29) C(32) C(31) -152.0(6) . . .
C(28) C(29) C(32) C(33) 25.5(9) . . .
C(30) C(29) C(32) C(31) 26.8(10) . . .
C(30) C(29) C(32) C(33) -155.7(6) . . .
C(32) C(29) C(30) Rh(3) -6.2(9) . . .
C(32) C(29) C(30) C(25) 172.5(6) . . .
S(2) C(31) C(32) C(29) -9.7(9) . . .
S(2) C(31) C(32) C(33) 172.8(5) . . .
S(2) C(31) C(36) C(35) -175.6(6) . . .
C(32) C(31) C(36) C(35) 0.4(10) . . .
C(36) C(31) C(32) C(29) 174.8(6) . . .
C(36) C(31) C(32) C(33) -2.8(9) . . .
C(29) C(32) C(33) C(34) -175.0(6) . . .
C(31) C(32) C(33) C(34) 2.8(10) . . .
C(32) C(33) C(34) C(35) -0.4(10) . . .
C(33) C(34) C(35) C(36) -2.1(11) . . .
C(34) C(35) C(36) C(31) 2.1(11) . . .
C(40) C(39) C(44) C(43) -8(3) . . .
C(40) C(39) C(44) C(46) 175(5) . . .
C(44) C(39) C(40) C(41) 8(4) . . .
C(39) C(40) C(41) C(42) -3(5) . . .
C(40) C(41) C(42) C(43) -1(3) . . .
C(41) C(42) C(43) C(44) 2(3) . . .
C(41) C(42) C(43) C(45) 179(2) . . .
C(42) C(43) C(44) C(39) 3(4) . . .
C(42) C(43) C(44) C(46) -179(2) . . .
C(45) C(43) C(44) C(39) -174(2) . . .
C(45) C(43) C(44) C(46) 4(4) . . .
